data_4071085
loop_
_publ_author_name
'Velazco, Euclides J.'
'Caffyn, Andrew J. M.'
'Le Goff, Xavier F.'
'Ricard, Louis'

_publ_section_title
;
 Synthesis, Structure, and Coordination Properties of
 1,1&#x2032;-Bis(bis(trifluoromethyl)phosphino)ferrocene, dfmpf
;
_journal_issue 11
_journal_name_full Organometallics
_journal_page_first 2402
_journal_paper_doi 10.1021/om701244b
_journal_volume 27
_journal_year 2008
_chemical_formula_moiety 'C18 H8 Cl2 F20 Fe P2 Pt'
_chemical_formula_sum 'C18 H8 Cl2 F20 Fe P2 Pt'
_chemical_formula_weight 988.02
_chemical_name_systematic
; 
 ? 
;
_space_group_IT_number 14
_symmetry_cell_setting monoclinic
_symmetry_space_group_name_Hall '-P 2ybc'
_symmetry_space_group_name_H-M 'P 1 21/c 1'
_atom_sites_solution_hydrogens geom
_atom_sites_solution_primary direct
_atom_sites_solution_secondary difmap
_audit_creation_method SHELXL-97
_cell_angle_alpha 90.00
_cell_angle_beta 112.877(1)
_cell_angle_gamma 90.00
_cell_formula_units_Z 8
_cell_length_a 16.293(1)
_cell_length_b 18.822(1)
_cell_length_c 18.758(1)
_cell_measurement_reflns_used 38032
_cell_measurement_temperature 150.0(1)
_cell_measurement_theta_max 30.034
_cell_measurement_theta_min 0.998
_cell_volume 5300.0(5)
_computing_structure_refinement 'SHELXL-97 (Sheldrick, 1997)'
_computing_structure_solution 'SHELXS-97 (Sheldrick, 1990)'
_diffrn_ambient_temperature 150.0(1)
_diffrn_measured_fraction_theta_full 0.996
_diffrn_measured_fraction_theta_max 0.996
_diffrn_measurement_device_type KappaCCD
_diffrn_measurement_method 'phi and omega scans'
_diffrn_radiation_monochromator graphite
_diffrn_radiation_source 'fine-focus sealed tube'
_diffrn_radiation_type MoK\a
_diffrn_radiation_wavelength 0.71069
_diffrn_reflns_av_R_equivalents 0.0555
_diffrn_reflns_av_sigmaI/netI 0.0550
_diffrn_reflns_limit_h_max 22
_diffrn_reflns_limit_h_min -22
_diffrn_reflns_limit_k_max 24
_diffrn_reflns_limit_k_min -26
_diffrn_reflns_limit_l_max 16
_diffrn_reflns_limit_l_min -26
_diffrn_reflns_number 45498
_diffrn_reflns_theta_full 30.03
_diffrn_reflns_theta_max 30.03
_diffrn_reflns_theta_min 2.73
_exptl_absorpt_coefficient_mu 6.296
_exptl_absorpt_correction_T_max 0.4727
_exptl_absorpt_correction_T_min 0.1874
_exptl_absorpt_correction_type multi-scan
_exptl_crystal_colour Orange
_exptl_crystal_density_diffrn 2.476
_exptl_crystal_density_method 'not measured'
_exptl_crystal_description Block
_exptl_crystal_F_000 3712
_exptl_crystal_size_max 0.40
_exptl_crystal_size_mid 0.24
_exptl_crystal_size_min 0.14
_refine_diff_density_max 2.433
_refine_diff_density_min -3.549
_refine_diff_density_rms 0.181
_refine_ls_extinction_coef 0.00030(6)
_refine_ls_extinction_expression Fc^*^=kFc[1+0.001xFc^2^\l^3^/sin(2\q)]^-1/4^
_refine_ls_extinction_method SHELXL
_refine_ls_goodness_of_fit_ref 1.063
_refine_ls_hydrogen_treatment constr
_refine_ls_matrix_type full
_refine_ls_number_parameters 792
_refine_ls_number_reflns 15451
_refine_ls_number_restraints 12
_refine_ls_restrained_S_all 1.064
_refine_ls_R_factor_all 0.0588
_refine_ls_R_factor_gt 0.0423
_refine_ls_shift/su_max 0.004
_refine_ls_shift/su_mean 0.001
_refine_ls_structure_factor_coef Fsqd
_refine_ls_weighting_details 'calc w=1/[\s^2^(Fo^2^)+(0.0644P)^2^+0.0000P] where P=(Fo^2^+2Fc^2^)/3'
_refine_ls_weighting_scheme calc
_refine_ls_wR_factor_gt 0.1081
_refine_ls_wR_factor_ref 0.1181
_reflns_number_gt 12051
_reflns_number_total 15451
_reflns_threshold_expression >2sigma(I)
_cod_data_source_file om701244b-file001.cif
_cod_data_source_block ev201
_cod_depositor_comments
;
The following automatic conversions were performed:

'_symmetry_cell_setting' value 'Monoclinic' changed to 'monoclinic'
according to /home/saulius/struct/CIF-dictionaries/cif_core.dic
dictionary named 'cif_core.dic' version 2.4.1 from 2010-06-29.

Automatic conversion script
Id: cif_fix_values 1715 2011-07-08 13:25:40Z adriana 
;
_cod_original_sg_symbol_H-M 'P21/c     '
_cod_database_code 4071085

loop_
_symmetry_equiv_pos_as_xyz
'x, y, z'
'-x, y+1/2, -z+1/2'
'-x, -y, -z'
'x, -y-1/2, z-1/2'

loop_
_atom_site_label
_atom_site_type_symbol
_atom_site_fract_x
_atom_site_fract_y
_atom_site_fract_z
_atom_site_U_iso_or_equiv
_atom_site_adp_type
_atom_site_occupancy
_atom_site_symmetry_multiplicity
_atom_site_calc_flag
_atom_site_refinement_flags
_atom_site_disorder_assembly
_atom_site_disorder_group
Pt1 Pt 0.461446(11) 0.086456(9) 0.222077(11) 0.02766(6) Uani 1 1 d . . .
Fe1 Fe 0.61644(4) 0.27237(3) 0.27131(4) 0.02505(14) Uani 1 1 d . . .
Cl1 Cl 0.34352(10) 0.03957(8) 0.11933(9) 0.0568(4) Uani 1 1 d . . .
Cl2 Cl 0.46231(10) -0.01762(6) 0.28590(9) 0.0463(3) Uani 1 1 d . . .
P1 P 0.44989(7) 0.18003(6) 0.14502(7) 0.0246(2) Uani 1 1 d . . .
P2 P 0.57218(7) 0.11853(6) 0.33342(7) 0.0277(3) Uani 1 1 d . . .
F1 F 0.4380(2) 0.22587(17) 0.00679(19) 0.0488(8) Uani 1 1 d . . .
F2 F 0.3386(2) 0.14571(18) -0.00217(18) 0.0460(8) Uani 1 1 d . . .
F3A F 0.5553(4) 0.1463(3) 0.0287(5) 0.0693(10) Uani 0.517(5) 1 d PD A 1
F4A F 0.5056(5) 0.0519(3) 0.0600(3) 0.0693(10) Uani 0.517(5) 1 d PD A 1
F5A F 0.4641(6) 0.0920(4) -0.0549(2) 0.0693(10) Uani 0.517(5) 1 d PD A 1
F3B F 0.5667(3) 0.1128(4) 0.0640(4) 0.0693(10) Uani 0.483(5) 1 d PD A 2
F4B F 0.4503(5) 0.0485(3) 0.0303(4) 0.0693(10) Uani 0.483(5) 1 d PD A 2
F5B F 0.4551(6) 0.1169(4) -0.0583(2) 0.0693(10) Uani 0.483(5) 1 d PD A 2
F6 F 0.33748(19) 0.28638(16) 0.07142(19) 0.0453(8) Uani 1 1 d . . .
F7 F 0.38189(17) 0.28716(16) 0.19624(18) 0.0407(7) Uani 1 1 d . . .
F8 F 0.2228(2) 0.1781(2) 0.0649(2) 0.0644(11) Uani 1 1 d . . .
F9 F 0.2735(2) 0.1760(2) 0.1899(2) 0.0597(10) Uani 1 1 d . . .
F10 F 0.2113(2) 0.2705(2) 0.1276(2) 0.0684(11) Uani 1 1 d . . .
F11 F 0.5788(2) 0.03048(17) 0.4532(2) 0.0488(8) Uani 1 1 d . . .
F12 F 0.6099(2) 0.14163(18) 0.48235(18) 0.0477(8) Uani 1 1 d . . .
F13 F 0.4269(2) 0.1714(2) 0.3886(2) 0.0605(10) Uani 1 1 d . . .
F14 F 0.4640(3) 0.1189(2) 0.4975(2) 0.0628(10) Uani 1 1 d . . .
F15 F 0.4050(2) 0.0591(2) 0.3953(3) 0.0654(11) Uani 1 1 d . . .
F16 F 0.72301(19) 0.10428(17) 0.3155(2) 0.0444(8) Uani 1 1 d . . .
F17 F 0.7345(2) 0.07990(18) 0.4330(2) 0.0525(9) Uani 1 1 d . . .
F18 F 0.6436(3) -0.02280(18) 0.2654(3) 0.0628(10) Uani 1 1 d . . .
F19 F 0.7738(2) -0.0244(2) 0.3558(3) 0.0801(13) Uani 1 1 d . . .
F20 F 0.6612(3) -0.05064(18) 0.3820(3) 0.0686(11) Uani 1 1 d . . .
C1 C 0.5415(3) 0.2381(2) 0.1649(3) 0.0238(9) Uani 1 1 d . . .
C2 C 0.6306(3) 0.2124(2) 0.1869(3) 0.0290(10) Uani 1 1 d . . .
H2 H 0.6480 0.1638 0.1911 0.035 Uiso 1 1 calc R . .
C3 C 0.6882(3) 0.2711(3) 0.2012(3) 0.0326(11) Uani 1 1 d . . .
H3 H 0.7512 0.2690 0.2174 0.039 Uiso 1 1 calc R . .
C4 C 0.6364(3) 0.3339(3) 0.1875(3) 0.0316(10) Uani 1 1 d . . .
H4 H 0.6589 0.3810 0.1927 0.038 Uiso 1 1 calc R . .
C5 C 0.5456(3) 0.3150(2) 0.1648(3) 0.0277(9) Uani 1 1 d . . .
H5 H 0.4967 0.3468 0.1520 0.033 Uiso 1 1 calc R . .
C6 C 0.4229(3) 0.1632(3) 0.0371(3) 0.0371(12) Uani 1 1 d . A .
C7 C 0.4818(3) 0.10990(18) 0.0175(2) 0.0602(18) Uani 1 1 d D . .
C8 C 0.3546(3) 0.2449(3) 0.1339(3) 0.0347(11) Uani 1 1 d . . .
C9 C 0.2626(3) 0.2156(4) 0.1280(4) 0.0500(15) Uani 1 1 d . . .
C10 C 0.6082(3) 0.2080(3) 0.3536(3) 0.0285(9) Uani 1 1 d . . .
C11 C 0.5455(3) 0.2653(2) 0.3389(3) 0.0285(9) Uani 1 1 d . . .
H11 H 0.4827 0.2603 0.3211 0.034 Uiso 1 1 calc R . .
C12 C 0.5922(4) 0.3304(3) 0.3553(3) 0.0395(12) Uani 1 1 d . . .
H12 H 0.5671 0.3766 0.3505 0.047 Uiso 1 1 calc R . .
C13 C 0.6847(4) 0.3133(3) 0.3804(3) 0.0435(13) Uani 1 1 d . . .
H13 H 0.7318 0.3470 0.3948 0.052 Uiso 1 1 calc R . .
C14 C 0.6957(3) 0.2394(3) 0.3806(3) 0.0386(12) Uani 1 1 d . . .
H14 H 0.7506 0.2146 0.3957 0.046 Uiso 1 1 calc R . .
C15 C 0.5550(3) 0.0986(3) 0.4278(3) 0.0366(11) Uani 1 1 d . . .
C16 C 0.4599(4) 0.1118(3) 0.4265(4) 0.0426(13) Uani 1 1 d . . .
C17 C 0.6826(3) 0.0698(3) 0.3570(3) 0.0390(12) Uani 1 1 d . . .
C18 C 0.6889(4) -0.0092(3) 0.3391(5) 0.0557(17) Uani 1 1 d . . .
Pt2 Pt -0.044068(10) 0.151516(9) 0.234666(10) 0.02416(6) Uani 1 1 d . . .
Fe2 Fe 0.12106(4) -0.02930(3) 0.26962(4) 0.02348(13) Uani 1 1 d . . .
Cl3 Cl -0.16017(8) 0.20137(7) 0.13240(8) 0.0452(3) Uani 1 1 d . . .
Cl4 Cl -0.05055(9) 0.25053(6) 0.30459(8) 0.0410(3) Uani 1 1 d . . .
P3 P 0.07171(7) 0.11845(6) 0.34138(7) 0.0254(2) Uani 1 1 d . . .
P4 P -0.05180(7) 0.06323(6) 0.15187(7) 0.0231(2) Uani 1 1 d . . .
F21 F 0.1302(2) 0.09507(18) 0.49215(18) 0.0509(9) Uani 1 1 d . . .
F22 F 0.0811(2) 0.20269(17) 0.46273(18) 0.0445(8) Uani 1 1 d . . .
F23 F -0.0444(3) 0.0474(2) 0.4213(3) 0.0899(16) Uani 1 1 d . . .
F24 F -0.0888(2) 0.1529(2) 0.4132(3) 0.0694(12) Uani 1 1 d . . .
F25 F -0.0104(3) 0.1128(3) 0.5221(3) 0.0905(14) Uani 1 1 d . . .
F26 F 0.2361(2) 0.16295(18) 0.43170(19) 0.0480(8) Uani 1 1 d . . .
F27 F 0.21536(18) 0.13947(16) 0.31227(19) 0.0415(7) Uani 1 1 d . . .
F28 F 0.2584(2) 0.27068(18) 0.3486(3) 0.0655(11) Uani 1 1 d . . .
F29 F 0.1502(2) 0.29001(17) 0.3841(2) 0.0581(10) Uani 1 1 d . . .
F30 F 0.1242(2) 0.26263(18) 0.2657(2) 0.0561(9) Uani 1 1 d . . .
F31 F -0.11661(18) -0.04957(16) 0.19527(18) 0.0408(7) Uani 1 1 d . . .
F32 F -0.15979(19) -0.04178(16) 0.07052(18) 0.0422(7) Uani 1 1 d . . .
F33 F -0.2876(2) -0.03495(19) 0.1275(3) 0.0639(11) Uani 1 1 d . . .
F34 F -0.2296(2) 0.0581(2) 0.1930(2) 0.0596(10) Uani 1 1 d . . .
F35 F -0.2792(2) 0.0609(2) 0.0679(2) 0.0637(11) Uani 1 1 d . . .
F36 F -0.0614(2) 0.03306(17) 0.01055(17) 0.0446(8) Uani 1 1 d . . .
F37 F -0.16464(19) 0.10487(17) 0.00776(18) 0.0432(8) Uani 1 1 d . . .
F38 F 0.0369(3) 0.1282(3) 0.0113(3) 0.1068(19) Uani 1 1 d . . .
F39 F 0.0224(3) 0.1868(2) 0.0982(2) 0.0795(13) Uani 1 1 d . . .
F40 F -0.0699(3) 0.1944(3) -0.0187(3) 0.133(3) Uani 1 1 d . . .
C19 C 0.1122(3) 0.0296(2) 0.3550(3) 0.0263(9) Uani 1 1 d . . .
C20 C 0.0527(3) -0.0307(2) 0.3392(3) 0.0291(10) Uani 1 1 d . . .
H20 H -0.0102 -0.0287 0.3226 0.035 Uiso 1 1 calc R . .
C21 C 0.1049(4) -0.0927(3) 0.3528(3) 0.0370(11) Uani 1 1 d . . .
H21 H 0.0827 -0.1399 0.3466 0.044 Uiso 1 1 calc R . .
C22 C 0.1945(4) -0.0737(3) 0.3770(3) 0.0397(12) Uani 1 1 d . . .
H22 H 0.2431 -0.1058 0.3896 0.048 Uiso 1 1 calc R . .
C23 C 0.2007(3) 0.0005(3) 0.3797(3) 0.0352(11) Uani 1 1 d . . .
H23 H 0.2544 0.0271 0.3953 0.042 Uiso 1 1 calc R . .
C24 C -0.0216(4) 0.1125(3) 0.4493(4) 0.0475(14) Uani 1 1 d . . .
C25 C 0.0654(3) 0.1349(3) 0.4402(3) 0.0375(12) Uani 1 1 d . . .
C26 C 0.1788(3) 0.1702(3) 0.3579(3) 0.0338(11) Uani 1 1 d . . .
C27 C 0.1772(4) 0.2503(3) 0.3388(4) 0.0486(15) Uani 1 1 d . . .
C28 C 0.0410(3) 0.0067(2) 0.1659(2) 0.0222(8) Uani 1 1 d . . .
C29 C 0.0469(3) -0.0696(2) 0.1633(3) 0.0269(9) Uani 1 1 d . . .
H29 H -0.0009 -0.1025 0.1514 0.032 Uiso 1 1 calc R . .
C30 C 0.1374(3) -0.0861(2) 0.1819(3) 0.0284(10) Uani 1 1 d . . .
H30 H 0.1612 -0.1326 0.1852 0.034 Uiso 1 1 calc R . .
C31 C 0.1866(3) -0.0232(2) 0.1946(3) 0.0303(10) Uani 1 1 d . . .
H31 H 0.2489 -0.0200 0.2075 0.036 Uiso 1 1 calc R . .
C32 C 0.1282(3) 0.0351(2) 0.1853(3) 0.0257(9) Uani 1 1 d . . .
H32 H 0.1441 0.0840 0.1908 0.031 Uiso 1 1 calc R . .
C33 C -0.1446(3) -0.0043(3) 0.1354(3) 0.0331(11) Uani 1 1 d . . .
C34 C -0.2384(3) 0.0219(3) 0.1302(4) 0.0513(16) Uani 1 1 d . . .
C35 C -0.0775(3) 0.0902(3) 0.0464(3) 0.0323(11) Uani 1 1 d . . .
C36 C -0.0213(4) 0.1521(3) 0.0350(3) 0.0419(13) Uani 1 1 d . . .

loop_
_atom_site_aniso_label
_atom_site_aniso_U_11
_atom_site_aniso_U_22
_atom_site_aniso_U_33
_atom_site_aniso_U_23
_atom_site_aniso_U_13
_atom_site_aniso_U_12
Pt1 0.02953(10) 0.02135(10) 0.02909(11) -0.00009(7) 0.00812(8) -0.00503(6)
Fe1 0.0219(3) 0.0249(3) 0.0261(3) -0.0042(3) 0.0069(2) -0.0046(2)
Cl1 0.0618(9) 0.0577(9) 0.0377(8) -0.0024(7) 0.0049(7) -0.0381(8)
Cl2 0.0644(8) 0.0240(6) 0.0472(8) 0.0053(5) 0.0180(7) -0.0069(6)
P1 0.0223(5) 0.0255(6) 0.0230(6) -0.0001(4) 0.0056(4) -0.0044(4)
P2 0.0249(5) 0.0262(6) 0.0270(6) 0.0036(5) 0.0046(5) 0.0017(5)
F1 0.0604(19) 0.0458(18) 0.0362(18) 0.0026(14) 0.0144(15) -0.0180(15)
F2 0.0415(16) 0.062(2) 0.0269(16) -0.0036(14) 0.0047(13) -0.0208(15)
F3A 0.077(2) 0.078(3) 0.057(2) -0.0009(17) 0.0304(18) 0.034(2)
F4A 0.077(2) 0.078(3) 0.057(2) -0.0009(17) 0.0304(18) 0.034(2)
F5A 0.077(2) 0.078(3) 0.057(2) -0.0009(17) 0.0304(18) 0.034(2)
F3B 0.077(2) 0.078(3) 0.057(2) -0.0009(17) 0.0304(18) 0.034(2)
F4B 0.077(2) 0.078(3) 0.057(2) -0.0009(17) 0.0304(18) 0.034(2)
F5B 0.077(2) 0.078(3) 0.057(2) -0.0009(17) 0.0304(18) 0.034(2)
F6 0.0417(16) 0.0489(18) 0.0403(18) 0.0193(15) 0.0103(14) 0.0114(14)
F7 0.0300(13) 0.0467(17) 0.0435(18) -0.0046(15) 0.0124(13) 0.0081(13)
F8 0.0308(15) 0.095(3) 0.057(2) -0.008(2) 0.0057(16) -0.0156(18)
F9 0.0436(18) 0.084(3) 0.060(2) 0.017(2) 0.0297(18) -0.0036(18)
F10 0.0294(15) 0.094(3) 0.077(3) 0.007(2) 0.0163(17) 0.0173(17)
F11 0.0569(19) 0.0442(18) 0.0436(19) 0.0214(15) 0.0177(16) 0.0077(15)
F12 0.0538(19) 0.057(2) 0.0255(16) 0.0013(14) 0.0077(15) -0.0136(16)
F13 0.0521(19) 0.069(2) 0.074(3) 0.029(2) 0.0386(19) 0.0152(18)
F14 0.078(2) 0.074(3) 0.047(2) -0.001(2) 0.036(2) -0.006(2)
F15 0.053(2) 0.065(2) 0.091(3) -0.022(2) 0.042(2) -0.0206(18)
F16 0.0342(15) 0.0491(18) 0.052(2) 0.0118(15) 0.0189(14) 0.0119(13)
F17 0.0338(15) 0.069(2) 0.042(2) 0.0181(17) 0.0007(14) 0.0094(15)
F18 0.072(2) 0.048(2) 0.076(3) -0.005(2) 0.036(2) 0.0093(18)
F19 0.061(2) 0.068(3) 0.114(4) 0.027(2) 0.036(2) 0.042(2)
F20 0.076(2) 0.0404(19) 0.091(3) 0.027(2) 0.034(2) 0.0192(18)
C1 0.0245(19) 0.021(2) 0.026(2) -0.0011(17) 0.0091(17) -0.0044(16)
C2 0.0260(19) 0.028(2) 0.032(3) -0.0067(19) 0.0109(19) -0.0020(18)
C3 0.025(2) 0.039(3) 0.038(3) -0.011(2) 0.017(2) -0.0081(19)
C4 0.035(2) 0.030(2) 0.034(3) -0.003(2) 0.017(2) -0.0074(19)
C5 0.0252(19) 0.026(2) 0.030(2) 0.0019(18) 0.0085(18) -0.0040(17)
C6 0.036(2) 0.038(3) 0.036(3) -0.008(2) 0.013(2) -0.010(2)
C7 0.057(4) 0.061(4) 0.055(4) -0.015(4) 0.012(3) -0.001(3)
C8 0.024(2) 0.043(3) 0.035(3) 0.007(2) 0.009(2) 0.000(2)
C9 0.029(2) 0.070(4) 0.050(4) 0.006(3) 0.015(3) -0.002(3)
C10 0.026(2) 0.033(2) 0.023(2) 0.0007(19) 0.0055(18) -0.0027(19)
C11 0.037(2) 0.025(2) 0.028(2) -0.0022(18) 0.017(2) -0.0020(19)
C12 0.064(3) 0.025(2) 0.035(3) -0.005(2) 0.026(3) -0.007(2)
C13 0.043(3) 0.050(3) 0.032(3) -0.016(2) 0.008(2) -0.023(3)
C14 0.029(2) 0.045(3) 0.032(3) -0.003(2) 0.002(2) -0.011(2)
C15 0.043(3) 0.037(3) 0.026(3) 0.007(2) 0.009(2) -0.002(2)
C16 0.052(3) 0.039(3) 0.042(3) 0.002(3) 0.024(3) -0.002(3)
C17 0.029(2) 0.043(3) 0.038(3) 0.013(2) 0.006(2) 0.007(2)
C18 0.051(3) 0.040(3) 0.081(5) 0.015(3) 0.033(4) 0.024(3)
Pt2 0.02315(9) 0.02155(10) 0.02558(10) -0.00291(6) 0.00706(7) 0.00275(6)
Fe2 0.0218(3) 0.0250(3) 0.0230(3) 0.0034(2) 0.0080(2) 0.0049(2)
Cl3 0.0403(6) 0.0455(7) 0.0368(7) -0.0062(6) 0.0009(5) 0.0222(6)
Cl4 0.0484(7) 0.0280(6) 0.0410(7) -0.0113(5) 0.0114(6) 0.0065(5)
P3 0.0242(5) 0.0278(6) 0.0215(6) -0.0033(5) 0.0060(4) -0.0002(4)
P4 0.0202(5) 0.0238(5) 0.0227(6) -0.0022(4) 0.0055(4) 0.0041(4)
F21 0.065(2) 0.063(2) 0.0219(16) 0.0060(15) 0.0133(15) 0.0244(18)
F22 0.0523(17) 0.0420(17) 0.0358(18) -0.0189(14) 0.0135(15) -0.0021(15)
F23 0.117(3) 0.058(2) 0.149(5) -0.031(3) 0.111(4) -0.023(2)
F24 0.048(2) 0.076(3) 0.092(3) 0.021(2) 0.036(2) 0.0084(18)
F25 0.108(4) 0.130(4) 0.058(3) 0.013(3) 0.058(3) 0.013(3)
F26 0.0347(15) 0.063(2) 0.0339(18) -0.0149(15) -0.0005(13) -0.0052(14)
F27 0.0353(15) 0.0483(18) 0.0446(19) -0.0130(14) 0.0197(14) -0.0120(13)
F28 0.0528(19) 0.051(2) 0.094(3) -0.021(2) 0.029(2) -0.0306(17)
F29 0.061(2) 0.0397(18) 0.071(3) -0.0214(18) 0.0228(19) -0.0141(16)
F30 0.061(2) 0.051(2) 0.053(2) 0.0053(17) 0.0187(18) -0.0156(17)
F31 0.0325(14) 0.0456(18) 0.0416(18) 0.0010(14) 0.0114(13) -0.0086(13)
F32 0.0384(15) 0.0432(17) 0.0401(18) -0.0191(14) 0.0099(13) -0.0037(13)
F33 0.0326(15) 0.065(2) 0.096(3) -0.024(2) 0.0267(18) -0.0178(16)
F34 0.0451(17) 0.067(2) 0.082(3) -0.033(2) 0.0409(19) -0.0119(17)
F35 0.0267(15) 0.079(3) 0.069(3) -0.008(2) 0.0017(16) 0.0152(17)
F36 0.0609(19) 0.0442(17) 0.0281(16) -0.0033(13) 0.0165(15) 0.0179(15)
F37 0.0336(14) 0.0546(19) 0.0288(16) 0.0004(14) -0.0017(12) 0.0116(14)
F38 0.085(3) 0.135(5) 0.130(5) -0.050(4) 0.074(3) -0.032(3)
F39 0.136(4) 0.059(2) 0.056(3) -0.022(2) 0.051(3) -0.050(3)
F40 0.091(3) 0.132(5) 0.137(5) 0.109(4) 0.001(3) -0.011(3)
C19 0.027(2) 0.031(2) 0.019(2) 0.0012(18) 0.0072(17) 0.0030(18)
C20 0.033(2) 0.030(2) 0.030(2) 0.0018(19) 0.018(2) 0.0025(19)
C21 0.053(3) 0.030(3) 0.035(3) 0.010(2) 0.025(2) 0.008(2)
C22 0.046(3) 0.040(3) 0.032(3) 0.012(2) 0.014(2) 0.022(2)
C23 0.029(2) 0.044(3) 0.028(3) 0.003(2) 0.005(2) 0.008(2)
C24 0.063(4) 0.045(3) 0.049(4) -0.005(3) 0.038(3) 0.003(3)
C25 0.044(3) 0.041(3) 0.029(3) -0.006(2) 0.016(2) 0.006(2)
C26 0.026(2) 0.039(3) 0.032(3) -0.012(2) 0.005(2) -0.003(2)
C27 0.046(3) 0.040(3) 0.056(4) -0.014(3) 0.016(3) -0.012(3)
C28 0.0236(18) 0.022(2) 0.018(2) 0.0011(16) 0.0051(16) 0.0060(16)
C29 0.030(2) 0.026(2) 0.024(2) 0.0000(18) 0.0106(18) -0.0001(18)
C30 0.030(2) 0.027(2) 0.031(2) 0.0022(18) 0.0149(19) 0.0109(18)
C31 0.026(2) 0.040(3) 0.030(2) 0.003(2) 0.0163(19) 0.0041(19)
C32 0.0253(19) 0.028(2) 0.025(2) 0.0031(18) 0.0110(17) -0.0011(17)
C33 0.024(2) 0.037(3) 0.035(3) -0.012(2) 0.007(2) 0.0016(19)
C34 0.028(2) 0.060(4) 0.066(4) -0.023(3) 0.018(3) -0.007(3)
C35 0.035(2) 0.037(3) 0.022(2) 0.0036(19) 0.0080(19) 0.016(2)
C36 0.045(3) 0.047(3) 0.031(3) 0.009(2) 0.012(2) 0.012(2)

loop_
_atom_type_symbol
_atom_type_description
_atom_type_scat_dispersion_real
_atom_type_scat_dispersion_imag
_atom_type_scat_source
C C 0.0033 0.0016 'International Tables Vol C Tables 4.2.6.8 and 6.1.1.4'
H H 0.0000 0.0000 'International Tables Vol C Tables 4.2.6.8 and 6.1.1.4'
Cl Cl 0.1484 0.1585 'International Tables Vol C Tables 4.2.6.8 and 6.1.1.4'
F F 0.0171 0.0103 'International Tables Vol C Tables 4.2.6.8 and 6.1.1.4'
Fe Fe 0.3463 0.8444 'International Tables Vol C Tables 4.2.6.8 and 6.1.1.4'
P P 0.1023 0.0942 'International Tables Vol C Tables 4.2.6.8 and 6.1.1.4'
Pt Pt -1.7033 8.3905 'International Tables Vol C Tables 4.2.6.8 and 6.1.1.4'

loop_
_geom_angle_atom_site_label_1
_geom_angle_atom_site_label_2
_geom_angle_atom_site_label_3
_geom_angle
P1 Pt1 P2 102.96(4)
P1 Pt1 Cl2 172.22(5)
P2 Pt1 Cl2 84.52(5)
P1 Pt1 Cl1 85.86(5)
P2 Pt1 Cl1 170.94(5)
Cl2 Pt1 Cl1 86.75(5)
C1 Fe1 C10 112.04(18)
C1 Fe1 C11 109.18(18)
C10 Fe1 C11 41.76(18)
C1 Fe1 C2 41.60(17)
C10 Fe1 C2 109.0(2)
C11 Fe1 C2 135.88(18)
C1 Fe1 C5 42.00(17)
C10 Fe1 C5 143.87(17)
C11 Fe1 C5 113.27(18)
C2 Fe1 C5 69.40(19)
C1 Fe1 C14 143.52(19)
C10 Fe1 C14 41.62(18)
C11 Fe1 C14 69.2(2)
C2 Fe1 C14 113.2(2)
C5 Fe1 C14 173.79(19)
C1 Fe1 C13 175.1(2)
C10 Fe1 C13 68.5(2)
C11 Fe1 C13 67.8(2)
C2 Fe1 C13 143.2(2)
C5 Fe1 C13 134.9(2)
C14 Fe1 C13 39.9(2)
C1 Fe1 C3 68.84(18)
C10 Fe1 C3 134.73(19)
C11 Fe1 C3 175.56(18)
C2 Fe1 C3 40.09(17)
C5 Fe1 C3 68.15(19)
C14 Fe1 C3 109.9(2)
C13 Fe1 C3 114.5(2)
C1 Fe1 C4 68.82(18)
C10 Fe1 C4 174.41(18)
C11 Fe1 C4 143.69(18)
C2 Fe1 C4 67.72(19)
C5 Fe1 C4 40.20(17)
C14 Fe1 C4 134.66(19)
C13 Fe1 C4 111.1(2)
C3 Fe1 C4 39.93(18)
C1 Fe1 C12 134.8(2)
C10 Fe1 C12 69.2(2)
C11 Fe1 C12 40.23(18)
C2 Fe1 C12 175.60(19)
C5 Fe1 C12 109.5(2)
C14 Fe1 C12 68.4(2)
C13 Fe1 C12 40.4(2)
C3 Fe1 C12 143.89(19)
C4 Fe1 C12 114.37(19)
C1 P1 C8 102.1(2)
C1 P1 C6 98.7(2)
C8 P1 C6 98.4(2)
C1 P1 Pt1 119.85(15)
C8 P1 Pt1 115.58(16)
C6 P1 Pt1 118.52(17)
C10 P2 C17 101.7(2)
C10 P2 C15 98.2(2)
C17 P2 C15 98.8(2)
C10 P2 Pt1 122.15(15)
C17 P2 Pt1 115.40(19)
C15 P2 Pt1 116.70(16)
C2 C1 C5 107.2(4)
C2 C1 P1 122.0(3)
C5 C1 P1 130.7(3)
C2 C1 Fe1 70.4(3)
C5 C1 Fe1 70.6(3)
P1 C1 Fe1 123.2(2)
C3 C2 C1 108.4(4)
C3 C2 Fe1 71.5(3)
C1 C2 Fe1 68.1(3)
C3 C2 H2 125.8
C1 C2 H2 125.8
Fe1 C2 H2 126.2
C2 C3 C4 108.3(4)
C2 C3 Fe1 68.4(3)
C4 C3 Fe1 70.2(3)
C2 C3 H3 125.8
C4 C3 H3 125.8
Fe1 C3 H3 127.1
C5 C4 C3 108.9(4)
C5 C4 Fe1 68.6(3)
C3 C4 Fe1 69.8(3)
C5 C4 H4 125.5
C3 C4 H4 125.5
Fe1 C4 H4 127.6
C4 C5 C1 107.1(4)
C4 C5 Fe1 71.2(3)
C1 C5 Fe1 67.4(2)
C4 C5 H5 126.5
C1 C5 H5 126.5
Fe1 C5 H5 126.5
F2 C6 F1 107.3(4)
F2 C6 C7 108.3(4)
F1 C6 C7 103.5(4)
F2 C6 P1 113.0(4)
F1 C6 P1 106.9(3)
C7 C6 P1 117.0(3)
F5A C7 F4A 107.87(10)
F5A C7 F3B 116.5(7)
F4A C7 F3B 69.4(3)
F5A C7 F5B 21.3(4)
F4A C7 F5B 129.1(4)
F3B C7 F5B 122.0(6)
F5A C7 F3A 96.8(7)
F4A C7 F3A 107.36(11)
F3B C7 F3A 38.9(3)
F5B C7 F3A 91.0(6)
F5A C7 F4B 91.1(6)
F4A C7 F4B 37.8(3)
F3B C7 F4B 107.29(11)
F5B C7 F4B 107.11(10)
F3A C7 F4B 144.5(3)
F5A C7 C6 120.7(4)
F4A C7 C6 117.5(4)
F3B C7 C6 114.1(4)
F5B C7 C6 102.6(5)
F3A C7 C6 103.6(4)
F4B C7 C6 101.8(5)
F7 C8 F6 107.6(4)
F7 C8 C9 104.8(4)
F6 C8 C9 106.0(4)
F7 C8 P1 107.6(3)
F6 C8 P1 110.4(3)
C9 C8 P1 119.7(4)
F8 C9 F10 108.9(5)
F8 C9 F9 109.7(5)
F10 C9 F9 108.2(5)
F8 C9 C8 112.2(5)
F10 C9 C8 108.1(5)
F9 C9 C8 109.7(4)
C11 C10 C14 106.9(4)
C11 C10 P2 121.4(3)
C14 C10 P2 131.6(4)
C11 C10 Fe1 69.8(3)
C14 C10 Fe1 70.7(3)
P2 C10 Fe1 121.6(3)
C12 C11 C10 109.1(4)
C12 C11 Fe1 71.8(3)
C10 C11 Fe1 68.4(3)
C12 C11 H11 125.5
C10 C11 H11 125.5
Fe1 C11 H11 125.8
C11 C12 C13 106.6(4)
C11 C12 Fe1 67.9(3)
C13 C12 Fe1 69.2(3)
C11 C12 H12 126.7
C13 C12 H12 126.7
Fe1 C12 H12 127.7
C14 C13 C12 109.9(4)
C14 C13 Fe1 69.5(3)
C12 C13 Fe1 70.4(3)
C14 C13 H13 125.0
C12 C13 H13 125.0
Fe1 C13 H13 126.6
C13 C14 C10 107.4(5)
C13 C14 Fe1 70.6(3)
C10 C14 Fe1 67.7(3)
C13 C14 H14 126.3
C10 C14 H14 126.3
Fe1 C14 H14 127.0
F12 C15 F11 106.6(4)
F12 C15 C16 106.3(5)
F11 C15 C16 107.4(4)
F12 C15 P2 107.0(3)
F11 C15 P2 112.2(4)
C16 C15 P2 116.8(4)
F15 C16 F14 106.6(5)
F15 C16 F13 109.6(5)
F14 C16 F13 107.9(5)
F15 C16 C15 112.8(5)
F14 C16 C15 110.0(5)
F13 C16 C15 109.7(4)
F17 C17 F16 106.9(4)
F17 C17 C18 107.3(5)
F16 C17 C18 104.4(5)
F17 C17 P2 108.7(4)
F16 C17 P2 105.0(3)
C18 C17 P2 123.4(4)
F18 C18 F20 110.0(6)
F18 C18 F19 108.3(6)
F20 C18 F19 107.5(5)
F18 C18 C17 111.1(5)
F20 C18 C17 111.8(6)
F19 C18 C17 108.0(5)
P3 Pt2 P4 102.35(4)
P3 Pt2 Cl4 85.71(4)
P4 Pt2 Cl4 171.80(4)
P3 Pt2 Cl3 171.91(5)
P4 Pt2 Cl3 85.32(4)
Cl4 Pt2 Cl3 86.57(5)
C28 Fe2 C19 111.71(17)
C28 Fe2 C20 108.62(18)
C19 Fe2 C20 42.20(18)
C28 Fe2 C32 41.49(16)
C19 Fe2 C32 109.68(19)
C20 Fe2 C32 136.38(18)
C28 Fe2 C29 41.94(17)
C19 Fe2 C29 142.38(18)
C20 Fe2 C29 111.24(19)
C32 Fe2 C29 69.59(18)
C28 Fe2 C23 144.14(19)
C19 Fe2 C23 41.73(18)
C20 Fe2 C23 69.1(2)
C32 Fe2 C23 114.7(2)
C29 Fe2 C23 173.87(19)
C28 Fe2 C21 135.1(2)
C19 Fe2 C21 69.1(2)
C20 Fe2 C21 40.36(18)
C32 Fe2 C21 176.12(18)
C29 Fe2 C21 108.9(2)
C23 Fe2 C21 67.1(2)
C28 Fe2 C30 68.67(17)
C19 Fe2 C30 176.16(18)
C20 Fe2 C30 141.58(19)
C32 Fe2 C30 67.91(18)
C29 Fe2 C30 40.29(16)
C23 Fe2 C30 135.98(18)
C21 Fe2 C30 113.47(19)
C28 Fe2 C31 68.46(18)
C19 Fe2 C31 136.82(19)
C20 Fe2 C31 176.70(18)
C32 Fe2 C31 40.38(17)
C29 Fe2 C31 67.79(18)
C23 Fe2 C31 112.2(2)
C21 Fe2 C31 142.85(19)
C30 Fe2 C31 39.46(18)
C28 Fe2 C22 174.3(2)
C19 Fe2 C22 68.88(19)
C20 Fe2 C22 67.8(2)
C32 Fe2 C22 144.1(2)
C29 Fe2 C22 134.4(2)
C23 Fe2 C22 39.7(2)
C21 Fe2 C22 39.4(2)
C30 Fe2 C22 111.15(19)
C31 Fe2 C22 115.2(2)
C19 P3 C26 101.0(2)
C19 P3 C25 99.7(2)
C26 P3 C25 98.6(2)
C19 P3 Pt2 121.72(15)
C26 P3 Pt2 113.61(17)
C25 P3 Pt2 118.36(16)
C28 P4 C33 101.5(2)
C28 P4 C35 98.2(2)
C33 P4 C35 99.7(2)
C28 P4 Pt2 121.57(14)
C33 P4 Pt2 115.69(16)
C35 P4 Pt2 116.57(15)
C23 C19 C20 106.0(4)
C23 C19 P3 132.3(4)
C20 C19 P3 121.7(3)
C23 C19 Fe2 70.9(3)
C20 C19 Fe2 69.7(3)
P3 C19 Fe2 123.0(2)
C21 C20 C19 107.7(4)
C21 C20 Fe2 71.5(3)
C19 C20 Fe2 68.1(3)
C21 C20 H20 126.2
C19 C20 H20 126.2
Fe2 C20 H20 125.8
C22 C21 C20 109.2(5)
C22 C21 Fe2 70.9(3)
C20 C21 Fe2 68.2(3)
C22 C21 H21 125.4
C20 C21 H21 125.4
Fe2 C21 H21 127.1
C21 C22 C23 108.6(4)
C21 C22 Fe2 69.7(3)
C23 C22 Fe2 68.9(3)
C21 C22 H22 125.7
C23 C22 H22 125.7
Fe2 C22 H22 127.3
C22 C23 C19 108.6(4)
C22 C23 Fe2 71.4(3)
C19 C23 Fe2 67.4(3)
C22 C23 H23 125.7
C19 C23 H23 125.7
Fe2 C23 H23 127.0
F24 C24 F25 106.9(5)
F24 C24 F23 106.7(6)
F25 C24 F23 108.7(6)
F24 C24 C25 114.1(5)
F25 C24 C25 110.6(5)
F23 C24 C25 109.6(5)
F22 C25 F21 107.5(4)
F22 C25 C24 107.1(4)
F21 C25 C24 105.2(5)
F22 C25 P3 112.6(4)
F21 C25 P3 106.7(3)
C24 C25 P3 117.2(4)
F26 C26 F27 108.0(4)
F26 C26 C27 106.3(4)
F27 C26 C27 104.1(5)
F26 C26 P3 109.8(4)
F27 C26 P3 106.1(3)
C27 C26 P3 121.7(4)
F28 C27 F30 107.9(5)
F28 C27 F29 108.0(5)
F30 C27 F29 108.6(5)
F28 C27 C26 108.9(5)
F30 C27 C26 110.9(4)
F29 C27 C26 112.3(5)
C32 C28 C29 108.0(4)
C32 C28 P4 121.2(3)
C29 C28 P4 130.8(3)
C32 C28 Fe2 70.7(2)
C29 C28 Fe2 70.5(2)
P4 C28 Fe2 122.9(2)
C30 C29 C28 106.7(4)
C30 C29 Fe2 71.0(3)
C28 C29 Fe2 67.5(2)
C30 C29 H29 126.7
C28 C29 H29 126.7
Fe2 C29 H29 126.4
C31 C30 C29 109.3(4)
C31 C30 Fe2 70.6(3)
C29 C30 Fe2 68.7(3)
C31 C30 H30 125.3
C29 C30 H30 125.3
Fe2 C30 H30 126.9
C30 C31 C32 108.8(4)
C30 C31 Fe2 69.9(3)
C32 C31 Fe2 68.3(3)
C30 C31 H31 125.6
C32 C31 H31 125.6
Fe2 C31 H31 127.8
C31 C32 C28 107.2(4)
C31 C32 Fe2 71.4(3)
C28 C32 Fe2 67.8(2)
C31 C32 H32 126.4
C28 C32 H32 126.4
Fe2 C32 H32 126.0
F31 C33 F32 108.0(4)
F31 C33 C34 104.9(5)
F32 C33 C34 106.1(4)
F31 C33 P4 107.3(3)
F32 C33 P4 110.6(4)
C34 C33 P4 119.4(4)
F34 C34 F35 110.2(5)
F34 C34 F33 107.8(5)
F35 C34 F33 109.0(5)
F34 C34 C33 110.0(4)
F35 C34 C33 111.9(5)
F33 C34 C33 107.9(5)
F36 C35 F37 105.3(4)
F36 C35 C36 107.0(4)
F37 C35 C36 109.1(4)
F36 C35 P4 107.2(3)
F37 C35 P4 111.7(4)
C36 C35 P4 115.9(4)
F38 C36 F40 105.0(6)
F38 C36 F39 106.1(5)
F40 C36 F39 110.8(6)
F38 C36 C35 110.1(5)
F40 C36 C35 110.9(5)
F39 C36 C35 113.4(5)

loop_
_geom_bond_atom_site_label_1
_geom_bond_atom_site_label_2
_geom_bond_distance
Pt1 P1 2.2394(12)
Pt1 P2 2.2476(12)
Pt1 Cl2 2.2929(13)
Pt1 Cl1 2.3035(13)
Fe1 C1 2.000(4)
Fe1 C10 2.007(5)
Fe1 C11 2.026(5)
Fe1 C2 2.030(5)
Fe1 C5 2.043(5)
Fe1 C14 2.048(5)
Fe1 C13 2.061(5)
Fe1 C3 2.072(5)
Fe1 C4 2.077(5)
Fe1 C12 2.078(5)
P1 C1 1.769(4)
P1 C8 1.922(5)
P1 C6 1.923(6)
P2 C10 1.775(5)
P2 C17 1.913(5)
P2 C15 1.933(6)
F1 C6 1.372(6)
F2 C6 1.324(6)
F3A C7 1.3236(10)
F4A C7 1.3185(10)
F5A C7 1.3178(10)
F3B C7 1.3194(10)
F4B C7 1.3241(10)
F5B C7 1.3224(10)
F6 C8 1.343(6)
F7 C8 1.340(6)
F8 C9 1.312(7)
F9 C9 1.332(7)
F10 C9 1.327(7)
F11 C15 1.370(6)
F12 C15 1.338(6)
F13 C16 1.326(7)
F14 C16 1.314(7)
F15 C16 1.313(6)
F16 C17 1.364(6)
F17 C17 1.360(6)
F18 C18 1.314(8)
F19 C18 1.326(7)
F20 C18 1.320(8)
C1 C2 1.431(6)
C1 C5 1.449(6)
C2 C3 1.407(6)
C2 H2 0.9500
C3 C4 1.417(7)
C3 H3 0.9500
C4 C5 1.416(6)
C4 H4 0.9500
C5 H5 0.9500
C6 C7 1.530(7)
C8 C9 1.561(7)
C10 C11 1.438(6)
C10 C14 1.441(6)
C11 C12 1.412(6)
C11 H11 0.9500
C12 C13 1.430(8)
C12 H12 0.9500
C13 C14 1.402(8)
C13 H13 0.9500
C14 H14 0.9500
C15 C16 1.560(8)
C17 C18 1.536(8)
Pt2 P3 2.2398(11)
Pt2 P4 2.2444(11)
Pt2 Cl4 2.3048(12)
Pt2 Cl3 2.3060(12)
Fe2 C28 1.994(4)
Fe2 C19 1.998(5)
Fe2 C20 2.018(5)
Fe2 C32 2.032(4)
Fe2 C29 2.035(5)
Fe2 C23 2.044(5)
Fe2 C21 2.061(5)
Fe2 C30 2.064(5)
Fe2 C31 2.073(5)
Fe2 C22 2.078(5)
P3 C19 1.780(5)
P3 C26 1.916(5)
P3 C25 1.921(5)
P4 C28 1.782(4)
P4 C33 1.907(5)
P4 C35 1.924(5)
F21 C25 1.352(6)
F22 C25 1.338(6)
F23 C24 1.328(7)
F24 C24 1.289(7)
F25 C24 1.307(7)
F26 C26 1.343(6)
F27 C26 1.348(6)
F28 C27 1.321(6)
F29 C27 1.329(7)
F30 C27 1.326(7)
F31 C33 1.340(6)
F32 C33 1.343(6)
F33 C34 1.326(7)
F34 C34 1.319(7)
F35 C34 1.321(8)
F36 C35 1.348(5)
F37 C35 1.349(5)
F38 C36 1.276(7)
F39 C36 1.298(7)
F40 C36 1.286(6)
C19 C23 1.440(6)
C19 C20 1.446(6)
C20 C21 1.408(6)
C20 H20 0.9500
C21 C22 1.396(7)
C21 H21 0.9500
C22 C23 1.400(7)
C22 H22 0.9500
C23 H23 0.9500
C24 C25 1.549(8)
C26 C27 1.546(8)
C28 C32 1.426(6)
C28 C29 1.442(6)
C29 C30 1.412(6)
C29 H29 0.9500
C30 C31 1.397(6)
C30 H30 0.9500
C31 C32 1.417(6)
C31 H31 0.9500
C32 H32 0.9500
C33 C34 1.571(7)
C35 C36 1.546(8)
